data_7002454
loop_
_publ_author_name
'Howard, Ruth H.'
'Alonso-Moreno, Carlos'
'Broomfield, Lewis M.'
'Hughes, David L.'
'Wright, Joseph A.'
'Bochmann, Manfred'

_publ_section_title
;
 Synthesis and structures of complexes with axially chiral
 isoquinolinyl-naphtholate ligands
;
_journal_issue 40
_journal_name_full 'Dalton Transactions'
_journal_page_first 8667
_journal_page_last 8682
_journal_paper_doi 10.1039/b907982c
_journal_year 2009
_chemical_formula_moiety 'C19 H25 Br O'
_chemical_formula_structural 1-Br-2-OMe-3,6-Bu(t)-C10H4
_chemical_formula_sum 'C19 H25 Br O'
_chemical_formula_weight 349.30
_space_group_IT_number 14
_symmetry_cell_setting monoclinic
_symmetry_Int_Tables_number 14
_symmetry_space_group_name_Hall '-P 2yn'
_symmetry_space_group_name_H-M 'P 1 21/n 1'
_atom_sites_solution_hydrogens geom
_atom_sites_solution_primary direct
_atom_sites_solution_secondary difmap
_cell_angle_alpha 90.00
_cell_angle_beta 88.889(5)
_cell_angle_gamma 90.00
_cell_formula_units_Z 4
_cell_length_a 6.0253(5)
_cell_length_b 19.8448(15)
_cell_length_c 15.0745(7)
_cell_measurement_temperature 295(1)
_cell_volume 1802.1(2)
_computing_cell_refinement
;
CrysAlis RED, Oxford Diffraction Ltd., Version 1.171.27p20 beta
;
_computing_data_collection
;
CrysAlis CCD, Oxford Diffraction Ltd., Version 1.171.27p20 beta
;
_computing_data_reduction
;
CrysAlis RED, Oxford Diffraction Ltd., Version 1.171.27p20 beta
;
_computing_molecular_graphics 'ORTEP (Johnson, 1971)'
_computing_publication_material 'SHELXL-97 (Sheldrick, 1997b)'
_computing_structure_refinement 'SHELXL-97 (Sheldrick, 1997b)'
_computing_structure_solution 'SHELXS-97 (Sheldrick, 1997a)'
_diffrn_ambient_temperature 295(1)
_diffrn_detector_area_resol_mean 16.0050
_diffrn_measured_fraction_theta_full 0.993
_diffrn_measured_fraction_theta_max 0.993
_diffrn_measurement_device_type 'Oxford Diffraction Xcalibur 3/CCD'
_diffrn_measurement_method 'Thin slice \f and \w scans'
_diffrn_radiation_monochromator graphite
_diffrn_radiation_source 'Enhance (Mo) X-ray Source'
_diffrn_radiation_type Mo-K\a
_diffrn_radiation_wavelength 0.71073
_diffrn_reflns_av_R_equivalents 0.0694
_diffrn_reflns_av_sigmaI/netI 0.0531
_diffrn_reflns_limit_h_max 7
_diffrn_reflns_limit_h_min -7
_diffrn_reflns_limit_k_max 25
_diffrn_reflns_limit_k_min -25
_diffrn_reflns_limit_l_max 19
_diffrn_reflns_limit_l_min -19
_diffrn_reflns_number 21770
_diffrn_reflns_theta_full 27.50
_diffrn_reflns_theta_max 27.50
_diffrn_reflns_theta_min 3.67
_exptl_absorpt_coefficient_mu 2.279
_exptl_absorpt_correction_T_max 0.553
_exptl_absorpt_correction_T_min 0.276
_exptl_absorpt_correction_type multi-scan
_exptl_absorpt_process_details 'SADABS V2.10 (Sheldrick, G.M., 2003)'
_exptl_crystal_colour colourless
_exptl_crystal_density_diffrn 1.287
_exptl_crystal_density_method 'not measured'
_exptl_crystal_description prism
_exptl_crystal_F_000 728
_exptl_crystal_size_max 0.85
_exptl_crystal_size_mid 0.31
_exptl_crystal_size_min 0.26
_refine_diff_density_max 0.386
_refine_diff_density_min -0.320
_refine_diff_density_rms 0.048
_refine_ls_extinction_method none
_refine_ls_goodness_of_fit_ref 0.936
_refine_ls_hydrogen_treatment constr
_refine_ls_matrix_type full
_refine_ls_number_parameters 190
_refine_ls_number_reflns 4110
_refine_ls_number_restraints 0
_refine_ls_restrained_S_all 0.936
_refine_ls_R_factor_all 0.0715
_refine_ls_R_factor_gt 0.0366
_refine_ls_shift/su_max 0.001
_refine_ls_shift/su_mean 0.000
_refine_ls_structure_factor_coef Fsqd
_refine_ls_weighting_details 'calc w=1/[\s^2^(Fo^2^)+(0.0588P)^2^+0.0000P] where P=(Fo^2^+2Fc^2^)/3'
_refine_ls_weighting_scheme calc
_refine_ls_wR_factor_gt 0.0993
_refine_ls_wR_factor_ref 0.1054
_reflns_number_gt 2231
_reflns_number_total 4110
_reflns_threshold_expression I>2sigma(I)
_cod_data_source_file b907982c.txt
_cod_data_source_block 3
_cod_original_sg_symbol_H-M 'P 21/n'
_cod_database_code 7002454

loop_
_symmetry_equiv_pos_as_xyz
'x, y, z'
'-x+1/2, y+1/2, -z+1/2'
'-x, -y, -z'
'x-1/2, -y-1/2, z-1/2'

loop_
_atom_site_label
_atom_site_type_symbol
_atom_site_fract_x
_atom_site_fract_y
_atom_site_fract_z
_atom_site_U_iso_or_equiv
_atom_site_adp_type
_atom_site_occupancy
_atom_site_symmetry_multiplicity
_atom_site_calc_flag
_atom_site_refinement_flags
_atom_site_disorder_assembly
_atom_site_disorder_group
Br1 Br 0.24040(6) 0.175444(15) 0.329497(17) 0.08456(16) Uani 1 1 d . . .
C1 C 0.2896(4) 0.21060(11) 0.44498(13) 0.0474(5) Uani 1 1 d . . .
C2 C 0.1959(3) 0.27092(11) 0.46824(14) 0.0437(5) Uani 1 1 d . . .
O2 O 0.0582(3) 0.30404(8) 0.41099(11) 0.0570(4) Uani 1 1 d . . .
C21 C -0.1583(4) 0.27465(16) 0.4006(2) 0.0801(9) Uani 1 1 d . . .
H21A H -0.2415 0.3012 0.3596 0.120 Uiso 1 1 calc R . .
H21B H -0.2349 0.2736 0.4570 0.120 Uiso 1 1 calc R . .
H21C H -0.1427 0.2296 0.3782 0.120 Uiso 1 1 calc R . .
C3 C 0.2517(3) 0.30272(11) 0.55047(14) 0.0423(5) Uani 1 1 d . . .
C31 C 0.1701(4) 0.37382(11) 0.57482(16) 0.0520(6) Uani 1 1 d . . .
C32 C 0.2571(5) 0.42432(13) 0.5052(2) 0.0781(8) Uani 1 1 d . . .
H32A H 0.2058 0.4687 0.5202 0.117 Uiso 1 1 calc R . .
H32B H 0.2034 0.4121 0.4478 0.117 Uiso 1 1 calc R . .
H32C H 0.4164 0.4237 0.5039 0.117 Uiso 1 1 calc R . .
C33 C -0.0868(4) 0.37625(15) 0.5804(2) 0.0764(8) Uani 1 1 d . . .
H33A H -0.1341 0.4211 0.5953 0.115 Uiso 1 1 calc R . .
H33B H -0.1393 0.3455 0.6252 0.115 Uiso 1 1 calc R . .
H33C H -0.1462 0.3637 0.5241 0.115 Uiso 1 1 calc R . .
C34 C 0.2545(4) 0.39598(14) 0.66491(18) 0.0722(8) Uani 1 1 d . . .
H34A H 0.2012 0.4405 0.6780 0.108 Uiso 1 1 calc R . .
H34B H 0.4139 0.3960 0.6636 0.108 Uiso 1 1 calc R . .
H34C H 0.2017 0.3653 0.7098 0.108 Uiso 1 1 calc R . .
C4 C 0.3888(3) 0.26749(10) 0.60506(14) 0.0450(5) Uani 1 1 d . . .
H4 H 0.4240 0.2866 0.6594 0.054 Uiso 1 1 calc R . .
C5 C 0.6254(3) 0.17049(10) 0.64250(14) 0.0458(5) Uani 1 1 d . . .
H5 H 0.6560 0.1906 0.6966 0.055 Uiso 1 1 calc R . .
C6 C 0.7217(3) 0.10997(10) 0.62225(14) 0.0451(5) Uani 1 1 d . . .
C61 C 0.8742(4) 0.07305(11) 0.68665(15) 0.0518(6) Uani 1 1 d . . .
C62 C 0.7290(5) 0.02672(14) 0.74440(19) 0.0788(8) Uani 1 1 d . . .
H62A H 0.8202 0.0031 0.7856 0.118 Uiso 1 1 calc R . .
H62B H 0.6548 -0.0052 0.7074 0.118 Uiso 1 1 calc R . .
H62C H 0.6207 0.0532 0.7764 0.118 Uiso 1 1 calc R . .
C63 C 0.9922(5) 0.12282(15) 0.7473(2) 0.0807(8) Uani 1 1 d . . .
H63A H 1.0863 0.0985 0.7868 0.121 Uiso 1 1 calc R . .
H63B H 0.8839 0.1479 0.7813 0.121 Uiso 1 1 calc R . .
H63C H 1.0805 0.1533 0.7120 0.121 Uiso 1 1 calc R . .
C64 C 1.0494(5) 0.03060(17) 0.6387(2) 0.0926(10) Uani 1 1 d . . .
H64A H 1.1410 0.0088 0.6814 0.139 Uiso 1 1 calc R . .
H64B H 1.1397 0.0591 0.6013 0.139 Uiso 1 1 calc R . .
H64C H 0.9779 -0.0028 0.6031 0.139 Uiso 1 1 calc R . .
C7 C 0.6699(4) 0.08070(12) 0.53973(16) 0.0570(6) Uani 1 1 d . . .
H7 H 0.7328 0.0394 0.5246 0.068 Uiso 1 1 calc R . .
C8 C 0.5310(4) 0.11091(11) 0.48148(16) 0.0583(6) Uani 1 1 d . . .
H8 H 0.5005 0.0898 0.4280 0.070 Uiso 1 1 calc R . .
C9 C 0.4324(4) 0.17398(10) 0.50130(14) 0.0445(5) Uani 1 1 d . . .
C10 C 0.4797(3) 0.20386(10) 0.58361(13) 0.0410(5) Uani 1 1 d . . .

loop_
_atom_site_aniso_label
_atom_site_aniso_U_11
_atom_site_aniso_U_22
_atom_site_aniso_U_33
_atom_site_aniso_U_23
_atom_site_aniso_U_13
_atom_site_aniso_U_12
Br1 0.1317(3) 0.0779(2) 0.04527(18) -0.01568(13) -0.03316(16) 0.01907(17)
C1 0.0636(14) 0.0465(13) 0.0324(11) -0.0025(9) -0.0083(10) -0.0051(11)
C2 0.0461(12) 0.0452(13) 0.0400(12) 0.0080(9) -0.0043(9) -0.0037(10)
O2 0.0581(10) 0.0615(10) 0.0521(10) 0.0119(8) -0.0157(7) 0.0005(8)
C21 0.0616(17) 0.098(2) 0.082(2) -0.0018(16) -0.0270(14) -0.0060(16)
C3 0.0405(12) 0.0438(12) 0.0427(12) -0.0003(9) 0.0005(9) -0.0030(9)
C31 0.0518(14) 0.0435(13) 0.0608(15) -0.0026(11) -0.0035(11) 0.0080(11)
C32 0.099(2) 0.0442(14) 0.091(2) 0.0086(14) 0.0023(16) 0.0017(14)
C33 0.0587(17) 0.084(2) 0.087(2) -0.0168(16) -0.0040(14) 0.0189(14)
C34 0.0785(18) 0.0582(16) 0.081(2) -0.0284(14) -0.0184(15) 0.0162(14)
C4 0.0557(13) 0.0419(12) 0.0375(12) -0.0054(9) -0.0051(10) 0.0015(10)
C5 0.0573(14) 0.0448(13) 0.0355(11) -0.0037(9) -0.0062(9) 0.0020(11)
C6 0.0546(13) 0.0412(12) 0.0395(12) 0.0007(9) 0.0016(10) 0.0019(10)
C61 0.0548(14) 0.0509(14) 0.0496(14) 0.0048(11) -0.0017(11) 0.0068(11)
C62 0.0877(19) 0.073(2) 0.0755(19) 0.0287(16) -0.0079(15) -0.0010(15)
C63 0.0870(19) 0.076(2) 0.080(2) 0.0046(15) -0.0363(16) 0.0050(16)
C64 0.090(2) 0.114(3) 0.073(2) -0.0033(18) -0.0027(16) 0.0513(19)
C7 0.0769(17) 0.0421(13) 0.0520(15) -0.0063(11) -0.0025(12) 0.0122(12)
C8 0.0824(17) 0.0481(14) 0.0448(13) -0.0124(11) -0.0117(12) 0.0073(12)
C9 0.0562(13) 0.0393(12) 0.0381(11) -0.0018(9) -0.0040(9) -0.0024(10)
C10 0.0495(12) 0.0381(11) 0.0354(11) 0.0001(9) -0.0034(9) -0.0006(10)

loop_
_atom_type_symbol
_atom_type_description
_atom_type_scat_dispersion_real
_atom_type_scat_dispersion_imag
_atom_type_scat_source
C C 0.0033 0.0016 'International Tables Vol C Tables 4.2.6.8 and 6.1.1.4'
H H 0.0000 0.0000 'International Tables Vol C Tables 4.2.6.8 and 6.1.1.4'
O O 0.0106 0.0060 'International Tables Vol C Tables 4.2.6.8 and 6.1.1.4'
Br Br -0.2901 2.4595 'International Tables Vol C Tables 4.2.6.8 and 6.1.1.4'

loop_
_geom_angle_atom_site_label_1
_geom_angle_atom_site_label_2
_geom_angle_atom_site_label_3
_geom_angle
_geom_angle_site_symmetry_1
_geom_angle_site_symmetry_3
_geom_angle_publ_flag
C2 C1 C9 123.15(19) . . ?
C2 C1 Br1 119.01(16) . . ?
C9 C1 Br1 117.76(16) . . ?
C1 C2 O2 120.58(19) . . ?
C1 C2 C3 120.26(18) . . ?
O2 C2 C3 119.03(19) . . ?
C2 O2 C21 115.68(19) . . ?
O2 C21 H21A 109.5 . . ?
O2 C21 H21B 109.5 . . ?
H21A C21 H21B 109.5 . . ?
O2 C21 H21C 109.5 . . ?
H21A C21 H21C 109.5 . . ?
H21B C21 H21C 109.5 . . ?
C4 C3 C2 116.63(19) . . ?
C4 C3 C31 121.29(19) . . ?
C2 C3 C31 122.04(18) . . ?
C34 C31 C3 111.53(19) . . ?
C34 C31 C32 107.8(2) . . ?
C3 C31 C32 109.41(19) . . ?
C34 C31 C33 107.1(2) . . ?
C3 C31 C33 110.88(19) . . ?
C32 C31 C33 110.1(2) . . ?
C31 C32 H32A 109.5 . . ?
C31 C32 H32B 109.5 . . ?
H32A C32 H32B 109.5 . . ?
C31 C32 H32C 109.5 . . ?
H32A C32 H32C 109.5 . . ?
H32B C32 H32C 109.5 . . ?
C31 C33 H33A 109.5 . . ?
C31 C33 H33B 109.5 . . ?
H33A C33 H33B 109.5 . . ?
C31 C33 H33C 109.5 . . ?
H33A C33 H33C 109.5 . . ?
H33B C33 H33C 109.5 . . ?
C31 C34 H34A 109.5 . . ?
C31 C34 H34B 109.5 . . ?
H34A C34 H34B 109.5 . . ?
C31 C34 H34C 109.5 . . ?
H34A C34 H34C 109.5 . . ?
H34B C34 H34C 109.5 . . ?
C3 C4 C10 123.7(2) . . ?
C3 C4 H4 118.1 . . ?
C10 C4 H4 118.1 . . ?
C6 C5 C10 122.28(19) . . ?
C6 C5 H5 118.9 . . ?
C10 C5 H5 118.9 . . ?
C5 C6 C7 117.2(2) . . ?
C5 C6 C61 122.36(19) . . ?
C7 C6 C61 120.36(19) . . ?
C64 C61 C62 108.8(2) . . ?
C64 C61 C63 108.4(2) . . ?
C62 C61 C63 108.4(2) . . ?
C64 C61 C6 112.4(2) . . ?
C62 C61 C6 107.70(19) . . ?
C63 C61 C6 111.14(19) . . ?
C61 C62 H62A 109.5 . . ?
C61 C62 H62B 109.5 . . ?
H62A C62 H62B 109.5 . . ?
C61 C62 H62C 109.5 . . ?
H62A C62 H62C 109.5 . . ?
H62B C62 H62C 109.5 . . ?
C61 C63 H63A 109.5 . . ?
C61 C63 H63B 109.5 . . ?
H63A C63 H63B 109.5 . . ?
C61 C63 H63C 109.5 . . ?
H63A C63 H63C 109.5 . . ?
H63B C63 H63C 109.5 . . ?
C61 C64 H64A 109.5 . . ?
C61 C64 H64B 109.5 . . ?
H64A C64 H64B 109.5 . . ?
C61 C64 H64C 109.5 . . ?
H64A C64 H64C 109.5 . . ?
H64B C64 H64C 109.5 . . ?
C8 C7 C6 122.3(2) . . ?
C8 C7 H7 118.8 . . ?
C6 C7 H7 118.8 . . ?
C7 C8 C9 120.9(2) . . ?
C7 C8 H8 119.6 . . ?
C9 C8 H8 119.6 . . ?
C10 C9 C8 117.85(19) . . ?
C10 C9 C1 116.49(18) . . ?
C8 C9 C1 125.65(19) . . ?
C9 C10 C4 119.61(19) . . ?
C9 C10 C5 119.40(19) . . ?
C4 C10 C5 120.96(18) . . ?

loop_
_geom_bond_atom_site_label_1
_geom_bond_atom_site_label_2
_geom_bond_distance
_geom_bond_site_symmetry_2
_geom_bond_publ_flag
Br1 C1 1.904(2) . ?
C1 C2 1.366(3) . ?
C1 C9 1.421(3) . ?
C2 O2 1.376(2) . ?
C2 C3 1.437(3) . ?
O2 C21 1.440(3) . ?
C21 H21A 0.9600 . ?
C21 H21B 0.9600 . ?
C21 H21C 0.9600 . ?
C3 C4 1.369(3) . ?
C3 C31 1.536(3) . ?
C31 C34 1.524(3) . ?
C31 C32 1.537(3) . ?
C31 C33 1.549(3) . ?
C32 H32A 0.9600 . ?
C32 H32B 0.9600 . ?
C32 H32C 0.9600 . ?
C33 H33A 0.9600 . ?
C33 H33B 0.9600 . ?
C33 H33C 0.9600 . ?
C34 H34A 0.9600 . ?
C34 H34B 0.9600 . ?
C34 H34C 0.9600 . ?
C4 C10 1.411(3) . ?
C4 H4 0.9300 . ?
C5 C6 1.366(3) . ?
C5 C10 1.424(3) . ?
C5 H5 0.9300 . ?
C6 C7 1.413(3) . ?
C6 C61 1.535(3) . ?
C61 C64 1.522(3) . ?
C61 C62 1.529(3) . ?
C61 C63 1.531(4) . ?
C62 H62A 0.9600 . ?
C62 H62B 0.9600 . ?
C62 H62C 0.9600 . ?
C63 H63A 0.9600 . ?
C63 H63B 0.9600 . ?
C63 H63C 0.9600 . ?
C64 H64A 0.9600 . ?
C64 H64B 0.9600 . ?
C64 H64C 0.9600 . ?
C7 C8 1.364(3) . ?
C7 H7 0.9300 . ?
C8 C9 1.415(3) . ?
C8 H8 0.9300 . ?
C9 C10 1.409(3) . ?

loop_
_geom_torsion_atom_site_label_1
_geom_torsion_atom_site_label_2
_geom_torsion_atom_site_label_3
_geom_torsion_atom_site_label_4
_geom_torsion
_geom_torsion_site_symmetry_1
_geom_torsion_site_symmetry_2
_geom_torsion_site_symmetry_3
_geom_torsion_site_symmetry_4
_geom_torsion_publ_flag
C9 C1 C2 O2 -179.81(19) . . . . ?
Br1 C1 C2 O2 3.5(3) . . . . ?
C9 C1 C2 C3 4.3(3) . . . . ?
Br1 C1 C2 C3 -172.36(15) . . . . ?
C1 C2 O2 C21 72.5(3) . . . . ?
C3 C2 O2 C21 -111.5(2) . . . . ?
C1 C2 C3 C4 -4.2(3) . . . . ?
O2 C2 C3 C4 179.83(19) . . . . ?
C1 C2 C3 C31 173.39(19) . . . . ?
O2 C2 C3 C31 -2.6(3) . . . . ?
C4 C3 C31 C34 -1.9(3) . . . . ?
C2 C3 C31 C34 -179.4(2) . . . . ?
C4 C3 C31 C32 117.3(2) . . . . ?
C2 C3 C31 C32 -60.2(3) . . . . ?
C4 C3 C31 C33 -121.1(2) . . . . ?
C2 C3 C31 C33 61.4(3) . . . . ?
C2 C3 C4 C10 1.6(3) . . . . ?
C31 C3 C4 C10 -175.97(19) . . . . ?
C10 C5 C6 C7 -0.5(3) . . . . ?
C10 C5 C6 C61 -178.4(2) . . . . ?
C5 C6 C61 C64 -150.0(2) . . . . ?
C7 C6 C61 C64 32.1(3) . . . . ?
C5 C6 C61 C62 90.2(3) . . . . ?
C7 C6 C61 C62 -87.7(3) . . . . ?
C5 C6 C61 C63 -28.4(3) . . . . ?
C7 C6 C61 C63 153.8(2) . . . . ?
C5 C6 C7 C8 0.4(3) . . . . ?
C61 C6 C7 C8 178.3(2) . . . . ?
C6 C7 C8 C9 0.4(4) . . . . ?
C7 C8 C9 C10 -1.1(3) . . . . ?
C7 C8 C9 C1 178.6(2) . . . . ?
C2 C1 C9 C10 -1.5(3) . . . . ?
Br1 C1 C9 C10 175.14(15) . . . . ?
C2 C1 C9 C8 178.8(2) . . . . ?
Br1 C1 C9 C8 -4.5(3) . . . . ?
C8 C9 C10 C4 178.55(19) . . . . ?
C1 C9 C10 C4 -1.1(3) . . . . ?
C8 C9 C10 C5 0.9(3) . . . . ?
C1 C9 C10 C5 -178.73(19) . . . . ?
C3 C4 C10 C9 1.0(3) . . . . ?
C3 C4 C10 C5 178.6(2) . . . . ?
C6 C5 C10 C9 -0.2(3) . . . . ?
C6 C5 C10 C4 -177.8(2) . . . . ?

loop_
_cod_related_entry_id
_cod_related_entry_database
_cod_related_entry_code
1 ChemSpider 9914263
